data_2223429
loop_
_publ_author_name
'Loghmani-Khouzani, Hossein'
'Abdul Rahman, Noorsaadah'
'Robinson, Ward T.'
'Yaeghoobi, Marzieh'
'Kia, Reza'

_publ_section_title (<i>E</i>)-3-(6-Nitrobenzo[<i>d</i>][1,3]dioxol-5-yl)-1-(2,4,6-trimethoxyphenyl)prop-2-en-1-one
_journal_coeditor_code HK2765
_journal_issue 10
_journal_name_full 'Acta Crystallographica Section E'
_journal_page_first o2545
_journal_paper_doi 10.1107/S1600536809036435
_journal_volume 65
_journal_year 2009
_chemical_formula_iupac 'C19 H17 N O8'
_chemical_formula_moiety 'C19 H17 N O8'
_chemical_formula_sum 'C19 H17 N O8'
_chemical_formula_weight 387.34
_chemical_melting_point 497
_chemical_name_common
;
(<i>E</i>)-3-(6-Nitrobenzo[d][1,3]dioxol-5-yl)-1-(2,4,6-
trimethoxy)prop-2-en-1-one
;
_chemical_name_systematic
;
(<i>E</i>)-3-(6-Nitrobenzo[<i>d</i>][1,3]dioxol-5-yl)-1-(2,4,6-
trimethoxyphenyl) prop-2-en-1-one
;
_space_group_IT_number 2
_symmetry_cell_setting triclinic
_symmetry_space_group_name_Hall '-P 1'
_symmetry_space_group_name_H-M 'P -1'
_atom_sites_solution_hydrogens geom
_atom_sites_solution_primary direct
_atom_sites_solution_secondary difmap
_audit_creation_method SHELXL-97
_cell_angle_alpha 93.1120(10)
_cell_angle_beta 103.9590(10)
_cell_angle_gamma 105.3840(10)
_cell_formula_units_Z 2
_cell_length_a 7.30440(10)
_cell_length_b 10.12640(10)
_cell_length_c 12.8600(2)
_cell_measurement_reflns_used 3206
_cell_measurement_temperature 296(2)
_cell_measurement_theta_max 32.5
_cell_measurement_theta_min 2.45
_cell_volume 882.91(2)
_computing_cell_refinement 'SAINT (Bruker, 2005)'
_computing_data_collection 'APEX2 (Bruker, 2005)'
_computing_data_reduction 'SAINT (Bruker, 2005)'
_computing_molecular_graphics 'SHELXTL (Sheldrick, 2008)'
_computing_publication_material 'SHELXTL (Sheldrick, 2008) and PLATON (Spek, 2009)'
_computing_structure_refinement 'SHELXTL (Sheldrick, 2008)'
_computing_structure_solution 'SHELXTL (Sheldrick, 2008)'
_diffrn_ambient_temperature 296(2)
_diffrn_measured_fraction_theta_full 0.977
_diffrn_measured_fraction_theta_max 0.977
_diffrn_measurement_device_type
;
Bruker SMART APEXII CCD area-detector diffractometer
;
_diffrn_measurement_method '\f and \w scans'
_diffrn_radiation_monochromator graphite
_diffrn_radiation_source 'fine-focus sealed tube'
_diffrn_radiation_type MoK\a
_diffrn_radiation_wavelength 0.71073
_diffrn_reflns_av_R_equivalents 0.0126
_diffrn_reflns_av_sigmaI/netI 0.0221
_diffrn_reflns_limit_h_max 7
_diffrn_reflns_limit_h_min -8
_diffrn_reflns_limit_k_max 12
_diffrn_reflns_limit_k_min -11
_diffrn_reflns_limit_l_max 15
_diffrn_reflns_limit_l_min -15
_diffrn_reflns_number 4805
_diffrn_reflns_theta_full 24.99
_diffrn_reflns_theta_max 24.99
_diffrn_reflns_theta_min 2.10
_diffrn_standards_number 0
_exptl_absorpt_coefficient_mu 0.115
_exptl_absorpt_correction_T_max 0.9886
_exptl_absorpt_correction_T_min 0.9729
_exptl_absorpt_correction_type multi-scan
_exptl_absorpt_process_details '(SADABS; Bruker, 2005)'
_exptl_crystal_colour 'pale yellow'
_exptl_crystal_density_diffrn 1.457
_exptl_crystal_density_method 'not measured'
_exptl_crystal_description prism
_exptl_crystal_F_000 404
_exptl_crystal_size_max 0.24
_exptl_crystal_size_mid 0.14
_exptl_crystal_size_min 0.10
_refine_diff_density_max 0.213
_refine_diff_density_min -0.218
_refine_ls_extinction_method none
_refine_ls_goodness_of_fit_ref 1.040
_refine_ls_hydrogen_treatment constr
_refine_ls_matrix_type full
_refine_ls_number_parameters 256
_refine_ls_number_reflns 3038
_refine_ls_number_restraints 0
_refine_ls_restrained_S_all 1.040
_refine_ls_R_factor_all 0.0359
_refine_ls_R_factor_gt 0.0319
_refine_ls_shift/su_max 0.000
_refine_ls_shift/su_mean 0.000
_refine_ls_structure_factor_coef Fsqd
_refine_ls_weighting_details 'calc w=1/[\s^2^(Fo^2^)+(0.0394P)^2^+0.3499P] where P=(Fo^2^+2Fc^2^)/3'
_refine_ls_weighting_scheme calc
_refine_ls_wR_factor_gt 0.0792
_refine_ls_wR_factor_ref 0.0829
_reflns_number_gt 2733
_reflns_number_total 3038
_reflns_threshold_expression I>2\s(I)
_cod_data_source_file hk2765.cif
_cod_data_source_block I
_cod_depositor_comments
;
The following automatic conversions were performed:

'_chemical_melting_point' value '497 K' was changed to '497' - the
value should be numeric and without a unit designator.

Automatic conversion script
Id: cif_fix_values 1646 2011-03-28 12:23:43Z adriana 

The following automatic conversions were performed:

'_chemical_melting_point' value '497 K' was changed to '497' - the
value should be numeric and without a unit designator.

Automatic conversion script
Id: cif_fix_values 1715 2011-07-08 13:25:40Z adriana 
;
_cod_database_code 2223429
_cod_database_fobs_code 2223429

loop_
_symmetry_equiv_pos_as_xyz
'x, y, z'
'-x, -y, -z'

loop_
_atom_site_type_symbol
_atom_site_label
_atom_site_fract_x
_atom_site_fract_y
_atom_site_fract_z
_atom_site_U_iso_or_equiv
_atom_site_adp_type
_atom_site_calc_flag
_atom_site_refinement_flags
_atom_site_occupancy
_atom_site_disorder_assembly
_atom_site_disorder_group
O O1 0.15752(13) 0.44029(9) 0.12868(7) 0.0209(2) Uani d . 1 . .
O O2 0.54955(19) 1.20445(11) 0.27950(9) 0.0430(3) Uani d . 1 . .
O O3 0.37219(16) 1.00784(10) 0.30427(8) 0.0309(3) Uani d . 1 . .
O O4 0.11057(18) 1.00352(10) -0.19561(8) 0.0355(3) Uani d . 1 . .
O O5 0.21032(16) 1.22795(10) -0.11005(8) 0.0298(3) Uani d . 1 . .
O O6 0.58160(13) 0.48499(9) 0.17340(7) 0.0198(2) Uani d . 1 . .
O O7 0.86143(14) 0.63490(10) 0.54849(7) 0.0249(2) Uani d . 1 . .
O O8 0.23749(13) 0.69600(10) 0.35796(7) 0.0210(2) Uani d . 1 . .
N N1 0.42880(18) 1.09155(12) 0.24520(9) 0.0240(3) Uani d . 1 . .
C C1 0.25053(18) 0.55935(13) 0.16689(10) 0.0163(3) Uani d . 1 . .
C C2 0.20715(19) 0.67463(13) 0.11028(10) 0.0180(3) Uani d . 1 . .
H H2A 0.0969 0.6553 0.0515 0.022 Uiso calc R 1 . .
C C3 0.31798(19) 0.80537(13) 0.13907(10) 0.0186(3) Uani d . 1 . .
H H3A 0.4224 0.8247 0.2010 0.022 Uiso calc R 1 . .
C C4 0.28680(19) 0.92101(13) 0.07998(10) 0.0185(3) Uani d . 1 . .
C C5 0.34552(19) 1.05839(14) 0.12818(10) 0.0191(3) Uani d . 1 . .
C C6 0.3278(2) 1.17065(14) 0.07231(11) 0.0210(3) Uani d . 1 . .
H H6A 0.3692 1.2607 0.1069 0.025 Uiso calc R 1 . .
C C7 0.24566(19) 1.13955(14) -0.03640(11) 0.0207(3) Uani d . 1 . .
C C8 0.1851(2) 1.00527(14) -0.08729(11) 0.0224(3) Uani d . 1 . .
C C9 0.2033(2) 0.89551(14) -0.03263(11) 0.0217(3) Uani d . 1 . .
H H9A 0.1616 0.8063 -0.0688 0.026 Uiso calc R 1 . .
C C10 0.41339(19) 0.58819(13) 0.26927(10) 0.0169(3) Uani d . 1 . .
C C11 0.40319(19) 0.65461(13) 0.36469(10) 0.0177(3) Uani d . 1 . .
C C12 0.55162(19) 0.67427(13) 0.46034(10) 0.0193(3) Uani d . 1 . .
H H12A 0.5443 0.7196 0.5234 0.023 Uiso calc R 1 . .
C C13 0.71059(19) 0.62434(13) 0.45897(11) 0.0195(3) Uani d . 1 . .
C C14 0.72776(19) 0.55933(13) 0.36521(11) 0.0194(3) Uani d . 1 . .
H H14A 0.8367 0.5281 0.3656 0.023 Uiso calc R 1 . .
C C15 0.57876(19) 0.54221(13) 0.27107(10) 0.0169(3) Uani d . 1 . .
C C16 0.1199(2) 1.14409(14) -0.21227(11) 0.0261(3) Uani d . 1 . .
H H16A 0.1968 1.1736 -0.2631 0.031 Uiso calc R 1 . .
H H16B -0.0115 1.1523 -0.2414 0.031 Uiso calc R 1 . .
C C17 0.7629(2) 0.46353(15) 0.16380(12) 0.0242(3) Uani d . 1 . .
H H17A 0.7548 0.4414 0.0890 0.036 Uiso calc R 1 . .
H H17B 0.7868 0.3887 0.2025 0.036 Uiso calc R 1 . .
H H17C 0.8687 0.5460 0.1934 0.036 Uiso calc R 1 . .
C C18 0.8713(2) 0.72180(16) 0.64213(12) 0.0313(4) Uani d . 1 . .
H H18A 0.9939 0.7326 0.6950 0.047 Uiso calc R 1 . .
H H18B 0.7640 0.6807 0.6718 0.047 Uiso calc R 1 . .
H H18C 0.8627 0.8105 0.6226 0.047 Uiso calc R 1 . .
C C19 0.2283(2) 0.77177(15) 0.45311(11) 0.0245(3) Uani d . 1 . .
H H19A 0.1095 0.7994 0.4380 0.037 Uiso calc R 1 . .
H H19B 0.3401 0.8522 0.4749 0.037 Uiso calc R 1 . .
H H19C 0.2289 0.7144 0.5102 0.037 Uiso calc R 1 . .

loop_
_atom_site_aniso_label
_atom_site_aniso_U_11
_atom_site_aniso_U_22
_atom_site_aniso_U_33
_atom_site_aniso_U_12
_atom_site_aniso_U_13
_atom_site_aniso_U_23
O1 0.0207(5) 0.0174(5) 0.0213(5) 0.0041(4) 0.0013(4) -0.0011(4)
O2 0.0559(8) 0.0233(6) 0.0267(6) -0.0099(5) -0.0077(5) -0.0010(5)
O3 0.0430(6) 0.0253(5) 0.0209(5) 0.0040(5) 0.0081(5) 0.0036(4)
O4 0.0602(8) 0.0213(5) 0.0176(5) 0.0108(5) -0.0022(5) 0.0031(4)
O5 0.0397(6) 0.0189(5) 0.0248(5) 0.0073(4) -0.0019(4) 0.0049(4)
O6 0.0191(5) 0.0208(5) 0.0201(5) 0.0070(4) 0.0056(4) -0.0017(4)
O7 0.0214(5) 0.0317(5) 0.0189(5) 0.0096(4) -0.0015(4) 0.0012(4)
O8 0.0195(5) 0.0269(5) 0.0177(5) 0.0104(4) 0.0037(4) -0.0013(4)
N1 0.0283(7) 0.0188(6) 0.0209(6) 0.0050(5) 0.0013(5) 0.0001(5)
C1 0.0148(6) 0.0180(7) 0.0170(6) 0.0045(5) 0.0063(5) -0.0001(5)
C2 0.0171(7) 0.0220(7) 0.0151(6) 0.0077(5) 0.0028(5) 0.0012(5)
C3 0.0184(7) 0.0216(7) 0.0160(6) 0.0075(5) 0.0036(5) 0.0005(5)
C4 0.0163(7) 0.0189(7) 0.0203(7) 0.0048(5) 0.0049(5) 0.0021(5)
C5 0.0165(7) 0.0207(7) 0.0175(7) 0.0033(5) 0.0023(5) 0.0000(5)
C6 0.0195(7) 0.0158(7) 0.0250(7) 0.0037(5) 0.0033(6) -0.0006(5)
C7 0.0193(7) 0.0184(7) 0.0250(7) 0.0065(5) 0.0049(6) 0.0055(5)
C8 0.0245(7) 0.0233(7) 0.0176(7) 0.0069(6) 0.0025(6) 0.0014(5)
C9 0.0268(7) 0.0165(7) 0.0204(7) 0.0059(6) 0.0044(6) -0.0006(5)
C10 0.0183(7) 0.0137(6) 0.0169(6) 0.0026(5) 0.0036(5) 0.0027(5)
C11 0.0170(7) 0.0157(6) 0.0201(7) 0.0042(5) 0.0047(5) 0.0029(5)
C12 0.0209(7) 0.0187(7) 0.0171(6) 0.0042(5) 0.0050(5) 0.0010(5)
C13 0.0179(7) 0.0180(6) 0.0191(7) 0.0022(5) 0.0008(5) 0.0045(5)
C14 0.0166(7) 0.0177(6) 0.0242(7) 0.0057(5) 0.0048(5) 0.0042(5)
C15 0.0193(7) 0.0118(6) 0.0189(6) 0.0024(5) 0.0060(5) 0.0018(5)
C16 0.0305(8) 0.0225(7) 0.0227(7) 0.0070(6) 0.0018(6) 0.0069(6)
C17 0.0231(7) 0.0251(7) 0.0281(7) 0.0102(6) 0.0105(6) 0.0011(6)
C18 0.0335(9) 0.0357(9) 0.0194(7) 0.0127(7) -0.0045(6) -0.0014(6)
C19 0.0243(7) 0.0323(8) 0.0191(7) 0.0121(6) 0.0063(6) -0.0010(6)

loop_
_atom_type_symbol
_atom_type_description
_atom_type_scat_dispersion_real
_atom_type_scat_dispersion_imag
_atom_type_scat_source
C C 0.0033 0.0016 'International Tables Vol C Tables 4.2.6.8 and 6.1.1.4'
H H 0.0000 0.0000 'International Tables Vol C Tables 4.2.6.8 and 6.1.1.4'
N N 0.0061 0.0033 'International Tables Vol C Tables 4.2.6.8 and 6.1.1.4'
O O 0.0106 0.0060 'International Tables Vol C Tables 4.2.6.8 and 6.1.1.4'

loop_
_geom_angle_atom_site_label_1
_geom_angle_atom_site_label_2
_geom_angle_atom_site_label_3
_geom_angle_site_symmetry_1
_geom_angle_site_symmetry_3
_geom_angle
_geom_angle_publ_flag
C8 O4 C16 . . 106.10(10) ?
C7 O5 C16 . . 106.10(10) ?
C15 O6 C17 . . 117.41(10) ?
C13 O7 C18 . . 117.45(11) ?
C11 O8 C19 . . 116.76(10) ?
O2 N1 O3 . . 123.06(12) ?
O2 N1 C5 . . 117.74(11) ?
O3 N1 C5 . . 119.18(11) ?
O1 C1 C2 . . 119.91(12) ?
O1 C1 C10 . . 120.19(11) ?
C2 C1 C10 . . 119.86(11) ?
C3 C2 C1 . . 123.32(12) ?
C3 C2 H2A . . 118.3 ?
C1 C2 H2A . . 118.3 ?
C2 C3 C4 . . 124.64(12) ?
C2 C3 H3A . . 117.7 ?
C4 C3 H3A . . 117.7 ?
C5 C4 C9 . . 117.26(12) ?
C5 C4 C3 . . 123.70(12) ?
C9 C4 C3 . . 118.94(12) ?
C6 C5 C4 . . 124.53(12) ?
C6 C5 N1 . . 115.44(11) ?
C4 C5 N1 . . 120.02(12) ?
C7 C6 C5 . . 115.53(12) ?
C7 C6 H6A . . 122.2 ?
C5 C6 H6A . . 122.2 ?
C6 C7 O5 . . 127.98(12) ?
C6 C7 C8 . . 121.86(12) ?
O5 C7 C8 . . 110.16(12) ?
O4 C8 C9 . . 127.62(12) ?
O4 C8 C7 . . 109.79(12) ?
C9 C8 C7 . . 122.58(12) ?
C8 C9 C4 . . 118.24(12) ?
C8 C9 H9A . . 120.9 ?
C4 C9 H9A . . 120.9 ?
C11 C10 C15 . . 118.31(12) ?
C11 C10 C1 . . 122.38(11) ?
C15 C10 C1 . . 119.26(11) ?
O8 C11 C12 . . 122.95(12) ?
O8 C11 C10 . . 115.53(11) ?
C12 C11 C10 . . 121.51(12) ?
C13 C12 C11 . . 118.22(12) ?
C13 C12 H12A . . 120.9 ?
C11 C12 H12A . . 120.9 ?
O7 C13 C12 . . 123.09(12) ?
O7 C13 C14 . . 114.85(12) ?
C12 C13 C14 . . 122.06(12) ?
C15 C14 C13 . . 118.46(12) ?
C15 C14 H14A . . 120.8 ?
C13 C14 H14A . . 120.8 ?
O6 C15 C14 . . 124.12(12) ?
O6 C15 C10 . . 114.43(11) ?
C14 C15 C10 . . 121.42(12) ?
O5 C16 O4 . . 107.78(10) ?
O5 C16 H16A . . 110.1 ?
O4 C16 H16A . . 110.1 ?
O5 C16 H16B . . 110.1 ?
O4 C16 H16B . . 110.1 ?
H16A C16 H16B . . 108.5 ?
O6 C17 H17A . . 109.5 ?
O6 C17 H17B . . 109.5 ?
H17A C17 H17B . . 109.5 ?
O6 C17 H17C . . 109.5 ?
H17A C17 H17C . . 109.5 ?
H17B C17 H17C . . 109.5 ?
O7 C18 H18A . . 109.5 ?
O7 C18 H18B . . 109.5 ?
H18A C18 H18B . . 109.5 ?
O7 C18 H18C . . 109.5 ?
H18A C18 H18C . . 109.5 ?
H18B C18 H18C . . 109.5 ?
O8 C19 H19A . . 109.5 ?
O8 C19 H19B . . 109.5 ?
H19A C19 H19B . . 109.5 ?
O8 C19 H19C . . 109.5 ?
H19A C19 H19C . . 109.5 ?
H19B C19 H19C . . 109.5 ?

loop_
_geom_bond_atom_site_label_1
_geom_bond_atom_site_label_2
_geom_bond_site_symmetry_2
_geom_bond_distance
_geom_bond_publ_flag
O1 C1 . 1.2234(16) ?
O2 N1 . 1.2257(16) ?
O3 N1 . 1.2257(16) ?
O4 C8 . 1.3651(16) ?
O4 C16 . 1.4372(17) ?
O5 C7 . 1.3644(16) ?
O5 C16 . 1.4310(17) ?
O6 C15 . 1.3615(15) ?
O6 C17 . 1.4299(16) ?
O7 C13 . 1.3649(16) ?
O7 C18 . 1.4280(17) ?
O8 C11 . 1.3677(15) ?
O8 C19 . 1.4339(16) ?
N1 C5 . 1.4637(17) ?
C1 C2 . 1.4732(18) ?
C1 C10 . 1.5007(18) ?
C2 C3 . 1.3337(19) ?
C2 H2A . 0.9300 ?
C3 C4 . 1.4680(18) ?
C3 H3A . 0.9300 ?
C4 C5 . 1.4017(19) ?
C4 C9 . 1.4092(18) ?
C5 C6 . 1.3954(19) ?
C6 C7 . 1.3642(19) ?
C6 H6A . 0.9300 ?
C7 C8 . 1.3847(19) ?
C8 C9 . 1.3657(19) ?
C9 H9A . 0.9300 ?
C10 C11 . 1.3946(18) ?
C10 C15 . 1.4009(18) ?
C11 C12 . 1.3941(19) ?
C12 C13 . 1.3874(19) ?
C12 H12A . 0.9300 ?
C13 C14 . 1.3905(19) ?
C14 C15 . 1.3862(19) ?
C14 H14A . 0.9300 ?
C16 H16A . 0.9700 ?
C16 H16B . 0.9700 ?
C17 H17A . 0.9600 ?
C17 H17B . 0.9600 ?
C17 H17C . 0.9600 ?
C18 H18A . 0.9600 ?
C18 H18B . 0.9600 ?
C18 H18C . 0.9600 ?
C19 H19A . 0.9600 ?
C19 H19B . 0.9600 ?
C19 H19C . 0.9600 ?

loop_
_geom_hbond_atom_site_label_D
_geom_hbond_atom_site_label_H
_geom_hbond_atom_site_label_A
_geom_hbond_site_symmetry_A
_geom_hbond_distance_DH
_geom_hbond_distance_HA
_geom_hbond_distance_DA
_geom_hbond_angle_DHA
C2 H2A O1 2_565 0.93 2.55 3.4512(16) 164.4
C6 H6A O6 1_565 0.93 2.36 3.2429(16) 158.0

loop_
_geom_torsion_atom_site_label_1
_geom_torsion_atom_site_label_2
_geom_torsion_atom_site_label_3
_geom_torsion_atom_site_label_4
_geom_torsion_site_symmetry_1
_geom_torsion_site_symmetry_2
_geom_torsion_site_symmetry_3
_geom_torsion_site_symmetry_4
_geom_torsion
_geom_torsion_publ_flag
O1 C1 C2 C3 . . . . -171.07(12) ?
C10 C1 C2 C3 . . . . 6.82(19) ?
C1 C2 C3 C4 . . . . 175.54(12) ?
C2 C3 C4 C5 . . . . 153.75(13) ?
C2 C3 C4 C9 . . . . -29.9(2) ?
C9 C4 C5 C6 . . . . -0.4(2) ?
C3 C4 C5 C6 . . . . 176.01(12) ?
C9 C4 C5 N1 . . . . 178.47(12) ?
C3 C4 C5 N1 . . . . -5.2(2) ?
O2 N1 C5 C6 . . . . -31.32(18) ?
O3 N1 C5 C6 . . . . 146.93(13) ?
O2 N1 C5 C4 . . . . 149.75(14) ?
O3 N1 C5 C4 . . . . -32.00(19) ?
C4 C5 C6 C7 . . . . 0.4(2) ?
N1 C5 C6 C7 . . . . -178.43(11) ?
C5 C6 C7 O5 . . . . 179.77(13) ?
C5 C6 C7 C8 . . . . -0.2(2) ?
C16 O5 C7 C6 . . . . -179.08(14) ?
C16 O5 C7 C8 . . . . 0.93(15) ?
C16 O4 C8 C9 . . . . 178.84(14) ?
C16 O4 C8 C7 . . . . -1.85(16) ?
C6 C7 C8 O4 . . . . -179.39(13) ?
O5 C7 C8 O4 . . . . 0.60(17) ?
C6 C7 C8 C9 . . . . 0.0(2) ?
O5 C7 C8 C9 . . . . 179.95(13) ?
O4 C8 C9 C4 . . . . 179.36(13) ?
C7 C8 C9 C4 . . . . 0.1(2) ?
C5 C4 C9 C8 . . . . 0.05(19) ?
C3 C4 C9 C8 . . . . -176.50(12) ?
O1 C1 C10 C11 . . . . -114.47(14) ?
C2 C1 C10 C11 . . . . 67.64(16) ?
O1 C1 C10 C15 . . . . 62.88(17) ?
C2 C1 C10 C15 . . . . -115.00(13) ?
C19 O8 C11 C12 . . . . 4.76(18) ?
C19 O8 C11 C10 . . . . -176.43(11) ?
C15 C10 C11 O8 . . . . -179.48(11) ?
C1 C10 C11 O8 . . . . -2.09(18) ?
C15 C10 C11 C12 . . . . -0.65(19) ?
C1 C10 C11 C12 . . . . 176.73(12) ?
O8 C11 C12 C13 . . . . 177.98(11) ?
C10 C11 C12 C13 . . . . -0.76(19) ?
C18 O7 C13 C12 . . . . -11.05(19) ?
C18 O7 C13 C14 . . . . 168.92(12) ?
C11 C12 C13 O7 . . . . -178.33(12) ?
C11 C12 C13 C14 . . . . 1.7(2) ?
O7 C13 C14 C15 . . . . 178.85(11) ?
C12 C13 C14 C15 . . . . -1.19(19) ?
C17 O6 C15 C14 . . . . -11.24(17) ?
C17 O6 C15 C10 . . . . 166.67(11) ?
C13 C14 C15 O6 . . . . 177.46(11) ?
C13 C14 C15 C10 . . . . -0.30(19) ?
C11 C10 C15 O6 . . . . -176.77(10) ?
C1 C10 C15 O6 . . . . 5.76(17) ?
C11 C10 C15 C14 . . . . 1.19(19) ?
C1 C10 C15 C14 . . . . -176.27(11) ?
C7 O5 C16 O4 . . . . -2.04(15) ?
C8 O4 C16 O5 . . . . 2.40(16) ?

loop_
_cod_related_entry_id
_cod_related_entry_database
_cod_related_entry_code
1 ChemSpider 24743292
